data_2210162
loop_
_publ_author_name
'Hoong-Kun Fun'
'Suchada Chantrapromma'
'Nawong Boonnak'
'Kanchuree Chaiyadej'
'Kan Chantrapromma'
'Xiao-Lan Yu'

_publ_section_title
;
 <i>seco</i>-Dukunolide F: a new tetranortriterpenoid from <i>Lansium
 domesticum </i>Corr.
;
_journal_coeditor_code CI2133
_journal_issue 9
_journal_name_full 'Acta Crystallographica Section E'
_journal_page_first o3725
_journal_page_last o3727
_journal_paper_doi 10.1107/S1600536806030145
_journal_volume 62
_journal_year 2006
_chemical_formula_iupac 'C27 H32 O9'
_chemical_formula_moiety 'C27 H32 O9'
_chemical_formula_sum 'C27 H32 O9'
_chemical_formula_weight 500.53
_chemical_melting_point .508E-305
_chemical_name_common 'Secodukunolide F'
_chemical_name_systematic
;
methyl 2-[4-(3-furyl)-6 b,10a-dihydroxy-3a,7,9,9-
tetramethyl-6,10-dioxo-2,3,3a,6b,7,8,9,10,10a,11-decahydro-
1aH,4H,6H-benzo[h][1]benzoxireno[3,2,1a-de]isochromen-
8-yl]acetate
;
_space_group_IT_number 19
_symmetry_cell_setting orthorhombic
_symmetry_space_group_name_Hall 'P 2ac 2ab'
_symmetry_space_group_name_H-M 'P 21 21 21'
_atom_sites_solution_hydrogens geom
_atom_sites_solution_primary direct
_atom_sites_solution_secondary difmap
_audit_creation_method SHELXL-97
_cell_angle_alpha 90.00
_cell_angle_beta 90.00
_cell_angle_gamma 90.00
_cell_formula_units_Z 4
_cell_length_a 7.9634(5)
_cell_length_b 14.6700(9)
_cell_length_c 20.5420(13)
_cell_measurement_reflns_used 2973
_cell_measurement_temperature 297(2)
_cell_measurement_theta_max 27.00
_cell_measurement_theta_min 1.71
_cell_volume 2399.8(3)
_computing_cell_refinement 'SAINT (Siemens, 1996)'
_computing_data_collection 'SMART (Siemens, 1996)'
_computing_data_reduction SAINT
_computing_molecular_graphics SHELXTL
_computing_publication_material
;
SHELXTL and PLATON (Spek, 2003)
;
_computing_structure_refinement SHELXTL
_computing_structure_solution 'SHELXTL (Sheldrick, 1997)'
_diffrn_ambient_temperature 297(2)
_diffrn_detector_area_resol_mean 8.33
_diffrn_measured_fraction_theta_full 0.998
_diffrn_measured_fraction_theta_max 0.998
_diffrn_measurement_device_type
;
Siemens SMART CCD area-detector
;
_diffrn_measurement_method \w
_diffrn_radiation_monochromator graphite
_diffrn_radiation_source 'fine-focus sealed tube'
_diffrn_radiation_type MoK\a
_diffrn_radiation_wavelength 0.71073
_diffrn_reflns_av_R_equivalents 0.0219
_diffrn_reflns_av_sigmaI/netI 0.0214
_diffrn_reflns_limit_h_max 10
_diffrn_reflns_limit_h_min -10
_diffrn_reflns_limit_k_max 16
_diffrn_reflns_limit_k_min -18
_diffrn_reflns_limit_l_max 26
_diffrn_reflns_limit_l_min -18
_diffrn_reflns_number 14158
_diffrn_reflns_theta_full 27.00
_diffrn_reflns_theta_max 27.00
_diffrn_reflns_theta_min 1.71
_diffrn_standards_number 0
_exptl_absorpt_coefficient_mu 0.104
_exptl_absorpt_correction_T_max 0.965
_exptl_absorpt_correction_T_min 0.952
_exptl_absorpt_correction_type multi-scan
_exptl_absorpt_process_details '(SADABS; Sheldrick, 1996)'
_exptl_crystal_colour Colourless
_exptl_crystal_density_diffrn 1.385
_exptl_crystal_density_method 'not measured'
_exptl_crystal_description Block
_exptl_crystal_F_000 1064
_exptl_crystal_size_max 0.50
_exptl_crystal_size_mid 0.39
_exptl_crystal_size_min 0.34
_refine_diff_density_max 0.295
_refine_diff_density_min -0.212
_refine_ls_extinction_method none
_refine_ls_goodness_of_fit_ref 1.049
_refine_ls_hydrogen_treatment constr
_refine_ls_matrix_type full
_refine_ls_number_parameters 332
_refine_ls_number_reflns 2973
_refine_ls_number_restraints 0
_refine_ls_restrained_S_all 1.049
_refine_ls_R_factor_all 0.0442
_refine_ls_R_factor_gt 0.0423
_refine_ls_shift/su_max 0.001
_refine_ls_shift/su_mean 0.000
_refine_ls_structure_factor_coef Fsqd
_refine_ls_weighting_details 'calc w=1/[\s^2^(Fo^2^)+(0.0826P)^2^+0.3239P] where P=(Fo^2^+2Fc^2^)/3'
_refine_ls_weighting_scheme calc
_refine_ls_wR_factor_gt 0.1176
_refine_ls_wR_factor_ref 0.1200
_reflns_number_gt 2814
_reflns_number_total 2973
_reflns_threshold_expression I>2\s(I)
_cod_data_source_file ci2133.cif
_cod_data_source_block I
_cod_depositor_comments
;
The following automatic conversions were performed:
'_symmetry_cell_setting' value 'Orthorhombic' changed to 'orthorhombic'
according to '/home/saulius/struct/CIF-dictionaries/cif_core.dic'
dictionary named 'cif_core.dic' version 2.4.1 from 2010-06-29.

Automatic conversion script
Id: cif_fix_enum 1527 2010-12-29 10:47:43Z saulius 

The following automatic conversions were performed:

'_symmetry_cell_setting' value 'Orthorhombic' changed to
'orthorhombic' according to
/home/saulius/struct/CIF-dictionaries/cif_core.dic dictionary named
'cif_core.dic' version 2.4.1 from 2010-06-29.

Automatic conversion script
Id: cif_fix_values 1715 2011-07-08 13:25:40Z adriana 
;
_cod_database_code 2210162
_cod_database_fobs_code 2210162

loop_
_symmetry_equiv_pos_as_xyz
'x, y, z'
'-x+1/2, -y, z+1/2'
'-x, y+1/2, -z+1/2'
'x+1/2, -y+1/2, -z'

loop_
_atom_site_type_symbol
_atom_site_label
_atom_site_fract_x
_atom_site_fract_y
_atom_site_fract_z
_atom_site_U_iso_or_equiv
_atom_site_adp_type
_atom_site_calc_flag
_atom_site_refinement_flags
_atom_site_occupancy
O O1 0.3417(3) 0.42137(16) 0.94558(8) 0.0573(5) Uani d . 1
O O2 -0.0711(2) 0.67442(11) 0.71401(8) 0.0439(4) Uani d . 1
O O3 0.1010(3) 0.73760(11) 0.78354(10) 0.0545(5) Uani d . 1
O O4 0.3539(2) 0.41907(12) 0.67264(9) 0.0487(4) Uani d . 1
O O5 -0.4622(3) 0.6333(2) 0.55878(12) 0.0829(8) Uani d . 1
O O6 0.8865(2) 0.63985(16) 0.90276(11) 0.0609(5) Uani d . 1
O O7 0.7483(3) 0.65404(16) 0.99688(9) 0.0663(6) Uani d . 1
O O8 0.0867(2) 0.45683(14) 0.87279(10) 0.0518(5) Uani d . 1
H H8 0.1006 0.4433 0.9111 0.078 Uiso calc R 1
O O9 0.2410(2) 0.61846(11) 0.87195(7) 0.0369(3) Uani d . 1
H H9 0.1402 0.6201 0.8799 0.055 Uiso calc R 1
C C1 0.4535(3) 0.57717(13) 0.79440(10) 0.0302(4) Uani d . 1
H H1 0.4736 0.5336 0.7591 0.036 Uiso calc R 1
C C2 0.5847(3) 0.55552(14) 0.84822(10) 0.0311(4) Uani d . 1
H H2 0.6949 0.5597 0.8273 0.037 Uiso calc R 1
C C3 0.5687(3) 0.45551(14) 0.87311(11) 0.0351(5) Uani d . 1
C C4 0.3840(3) 0.44180(14) 0.89109(10) 0.0357(5) Uani d . 1
C C5 0.2447(3) 0.46152(14) 0.84100(10) 0.0349(4) Uani d . 1
C C6 0.2696(3) 0.56225(13) 0.81715(9) 0.0305(4) Uani d . 1
C C7 0.1472(3) 0.57899(14) 0.76116(10) 0.0324(4) Uani d . 1
C C8 0.1266(3) 0.51765(14) 0.71362(10) 0.0333(4) Uani d . 1
C C9 0.2140(3) 0.42807(14) 0.71819(11) 0.0355(4) Uani d . 1
C C10 0.2387(4) 0.39123(15) 0.78561(11) 0.0428(5) Uani d . 1
H H10A 0.3427 0.3569 0.7863 0.051 Uiso calc R 1
H H10B 0.1482 0.3488 0.7947 0.051 Uiso calc R 1
C C11 0.2032(3) 0.36382(16) 0.66361(12) 0.0454(6) Uani d . 1
H H11 0.2145 0.2993 0.6752 0.055 Uiso calc R 1
C C12 0.0932(4) 0.3833(2) 0.60616(13) 0.0576(7) Uani d . 1
H H12A 0.0439 0.3269 0.5907 0.069 Uiso calc R 1
H H12B 0.1607 0.4087 0.5713 0.069 Uiso calc R 1
C C13 -0.0456(4) 0.44992(17) 0.62364(13) 0.0462(6) Uani d . 1
H H13A -0.1218 0.4209 0.6541 0.055 Uiso calc R 1
H H13B -0.1088 0.4646 0.5847 0.055 Uiso calc R 1
C C14 0.0207(3) 0.53885(15) 0.65406(10) 0.0352(5) Uani d . 1
C C15 -0.1284(3) 0.59405(15) 0.67925(11) 0.0375(5) Uani d . 1
H H15 -0.1918 0.5558 0.7097 0.045 Uiso calc R 1
C C16 0.0602(3) 0.66868(15) 0.75522(11) 0.0374(5) Uani d . 1
C C17 -0.2467(3) 0.62764(17) 0.62785(11) 0.0429(5) Uani d . 1
C C18 -0.3890(4) 0.5846(2) 0.60684(14) 0.0579(7) Uani d . 1
H H18 -0.4295 0.5298 0.6232 0.070 Uiso calc R 1
C C19 -0.3648(4) 0.7108(2) 0.54919(13) 0.0539(7) Uani d . 1
H H19 -0.3857 0.7567 0.5190 0.065 Uiso calc R 1
C C20 -0.2354(4) 0.70785(19) 0.59097(13) 0.0537(7) Uani d . 1
H H20 -0.1518 0.7518 0.5948 0.064 Uiso calc R 1
C C21 0.5865(3) 0.62539(16) 0.90388(11) 0.0377(5) Uani d . 1
H H21A 0.5461 0.6834 0.8876 0.045 Uiso calc R 1
H H21B 0.5099 0.6054 0.9377 0.045 Uiso calc R 1
C C22 0.7582(3) 0.63864(15) 0.93302(12) 0.0409(5) Uani d . 1
C C23 0.9047(6) 0.6673(4) 1.0301(2) 0.1045(18) Uani d . 1
H H23A 0.8845 0.6727 1.0760 0.157 Uiso calc R 1
H H23B 0.9573 0.7220 1.0144 0.157 Uiso calc R 1
H H23C 0.9770 0.6162 1.0221 0.157 Uiso calc R 1
C C24 0.6749(4) 0.4372(2) 0.93380(13) 0.0525(6) Uani d . 1
H H24A 0.6700 0.3736 0.9444 0.079 Uiso calc R 1
H H24B 0.6321 0.4724 0.9696 0.079 Uiso calc R 1
H H24C 0.7893 0.4543 0.9255 0.079 Uiso calc R 1
C C25 0.6328(4) 0.39005(18) 0.82026(14) 0.0530(6) Uani d . 1
H H25A 0.5990 0.3289 0.8307 0.079 Uiso calc R 1
H H25B 0.7531 0.3931 0.8182 0.079 Uiso calc R 1
H H25C 0.5863 0.4072 0.7789 0.079 Uiso calc R 1
C C26 0.4792(3) 0.67209(16) 0.76549(12) 0.0411(5) Uani d . 1
H H26A 0.4241 0.6756 0.7240 0.062 Uiso calc R 1
H H26B 0.5971 0.6834 0.7600 0.062 Uiso calc R 1
H H26C 0.4325 0.7170 0.7943 0.062 Uiso calc R 1
C C27 0.1257(3) 0.5937(2) 0.60509(11) 0.0473(6) Uani d . 1
H H27A 0.1526 0.6521 0.6233 0.071 Uiso calc R 1
H H27B 0.0626 0.6019 0.5657 0.071 Uiso calc R 1
H H27C 0.2275 0.5612 0.5956 0.071 Uiso calc R 1

loop_
_atom_site_aniso_label
_atom_site_aniso_U_11
_atom_site_aniso_U_22
_atom_site_aniso_U_33
_atom_site_aniso_U_12
_atom_site_aniso_U_13
_atom_site_aniso_U_23
O1 0.0551(11) 0.0791(14) 0.0376(9) -0.0112(11) -0.0024(9) 0.0142(9)
O2 0.0460(9) 0.0398(8) 0.0459(8) 0.0130(8) -0.0100(8) -0.0092(7)
O3 0.0607(12) 0.0374(8) 0.0654(11) 0.0095(9) -0.0170(10) -0.0152(8)
O4 0.0477(10) 0.0460(9) 0.0524(9) 0.0068(8) 0.0031(8) -0.0095(8)
O5 0.0605(14) 0.115(2) 0.0735(15) 0.0209(16) -0.0235(12) -0.0099(15)
O6 0.0365(9) 0.0694(13) 0.0766(13) -0.0076(9) 0.0001(10) -0.0141(11)
O7 0.0734(14) 0.0827(15) 0.0428(9) -0.0353(13) -0.0116(10) -0.0063(9)
O8 0.0376(9) 0.0617(11) 0.0561(11) -0.0122(9) 0.0038(8) 0.0099(9)
O9 0.0314(7) 0.0451(8) 0.0343(7) -0.0004(7) 0.0018(6) -0.0121(6)
C1 0.0329(10) 0.0286(9) 0.0291(9) -0.0005(8) 0.0023(8) -0.0029(7)
C2 0.0275(9) 0.0340(10) 0.0319(9) -0.0008(8) 0.0013(8) -0.0038(8)
C3 0.0362(11) 0.0331(10) 0.0360(10) 0.0008(9) -0.0037(9) 0.0006(8)
C4 0.0430(12) 0.0308(9) 0.0333(10) -0.0033(9) -0.0048(9) 0.0014(8)
C5 0.0331(10) 0.0365(10) 0.0349(10) -0.0049(9) -0.0027(9) 0.0028(8)
C6 0.0318(10) 0.0297(9) 0.0299(9) 0.0000(8) -0.0014(8) -0.0040(7)
C7 0.0325(10) 0.0302(9) 0.0346(9) 0.0006(8) -0.0026(8) -0.0022(8)
C8 0.0345(10) 0.0322(9) 0.0334(9) 0.0006(8) -0.0022(9) -0.0009(8)
C9 0.0365(11) 0.0310(9) 0.0389(10) 0.0022(8) -0.0063(9) -0.0043(8)
C10 0.0548(14) 0.0291(9) 0.0447(11) -0.0038(10) -0.0163(11) 0.0007(9)
C11 0.0524(14) 0.0370(11) 0.0468(12) 0.0066(11) -0.0092(11) -0.0107(10)
C12 0.0745(19) 0.0511(14) 0.0473(13) 0.0182(14) -0.0175(14) -0.0188(11)
C13 0.0501(14) 0.0436(12) 0.0448(12) 0.0044(11) -0.0175(11) -0.0093(10)
C14 0.0372(11) 0.0355(10) 0.0328(9) 0.0042(9) -0.0043(9) -0.0043(8)
C15 0.0345(10) 0.0415(11) 0.0364(10) 0.0016(9) -0.0022(9) -0.0018(9)
C16 0.0400(11) 0.0330(10) 0.0393(11) 0.0044(9) -0.0028(10) -0.0031(9)
C17 0.0370(11) 0.0519(13) 0.0399(11) 0.0091(11) -0.0013(10) -0.0062(10)
C18 0.0403(13) 0.0752(19) 0.0584(16) 0.0004(13) -0.0068(12) 0.0011(14)
C19 0.0569(16) 0.0574(15) 0.0475(13) 0.0195(14) -0.0149(13) 0.0008(11)
C20 0.0604(16) 0.0499(13) 0.0509(14) 0.0132(13) -0.0118(14) -0.0016(11)
C21 0.0346(10) 0.0408(11) 0.0379(10) -0.0014(9) 0.0002(9) -0.0097(9)
C22 0.0421(13) 0.0334(10) 0.0473(12) -0.0076(10) -0.0056(11) -0.0042(9)
C23 0.113(4) 0.124(4) 0.076(2) -0.071(3) -0.053(3) 0.022(2)
C24 0.0473(14) 0.0549(14) 0.0554(14) -0.0043(12) -0.0184(12) 0.0130(12)
C25 0.0540(15) 0.0404(12) 0.0646(16) 0.0093(12) 0.0039(13) -0.0078(12)
C26 0.0438(12) 0.0363(11) 0.0432(12) -0.0018(10) 0.0031(10) 0.0057(10)
C27 0.0441(13) 0.0621(15) 0.0358(11) 0.0069(12) 0.0034(10) 0.0052(11)

loop_
_atom_type_symbol
_atom_type_description
_atom_type_scat_dispersion_real
_atom_type_scat_dispersion_imag
_atom_type_scat_source
C C 0.0033 0.0000 'International Tables Vol C Tables 4.2.6.8 and 6.1.1.4'
H H 0.0000 0.0000 'International Tables Vol C Tables 4.2.6.8 and 6.1.1.4'
O O 0.0106 0.0000 'International Tables Vol C Tables 4.2.6.8 and 6.1.1.4'

loop_
_geom_angle_atom_site_label_1
_geom_angle_atom_site_label_2
_geom_angle_atom_site_label_3
_geom_angle
C16 O2 C15 120.11(17)
C11 O4 C9 60.31(15)
C18 O5 C19 107.2(2)
C22 O7 C23 116.1(3)
C5 O8 H8 109.5
C6 O9 H9 109.5
C26 C1 C6 111.82(18)
C26 C1 C2 111.91(18)
C6 C1 C2 113.02(16)
C26 C1 H1 106.5
C6 C1 H1 106.5
C2 C1 H1 106.5
C21 C2 C1 113.56(17)
C21 C2 C3 112.63(17)
C1 C2 C3 111.78(17)
C21 C2 H2 106.1
C1 C2 H2 106.1
C3 C2 H2 106.1
C24 C3 C4 108.2(2)
C24 C3 C25 106.4(2)
C4 C3 C25 114.1(2)
C24 C3 C2 112.77(19)
C4 C3 C2 106.34(17)
C25 C3 C2 109.23(19)
O1 C4 C3 121.6(2)
O1 C4 C5 117.8(2)
C3 C4 C5 120.42(18)
O8 C5 C10 106.3(2)
O8 C5 C4 108.78(17)
C10 C5 C4 113.04(19)
O8 C5 C6 107.52(18)
C10 C5 C6 113.87(17)
C4 C5 C6 107.14(17)
O9 C6 C7 113.77(17)
O9 C6 C1 108.00(16)
C7 C6 C1 110.65(16)
O9 C6 C5 106.28(16)
C7 C6 C5 107.82(16)
C1 C6 C5 110.23(16)
C8 C7 C16 118.46(19)
C8 C7 C6 121.30(18)
C16 C7 C6 119.98(18)
C7 C8 C9 119.33(19)
C7 C8 C14 121.23(19)
C9 C8 C14 119.41(18)
O4 C9 C11 59.82(16)
O4 C9 C8 113.30(18)
C11 C9 C8 119.39(19)
O4 C9 C10 117.3(2)
C11 C9 C10 118.81(19)
C8 C9 C10 115.93(18)
C9 C10 C5 116.50(18)
C9 C10 H10A 108.2
C5 C10 H10A 108.2
C9 C10 H10B 108.2
C5 C10 H10B 108.2
H10A C10 H10B 107.3
O4 C11 C9 59.87(14)
O4 C11 C12 118.3(2)
C9 C11 C12 120.9(2)
O4 C11 H11 115.4
C9 C11 H11 115.4
C12 C11 H11 115.4
C11 C12 C13 111.3(2)
C11 C12 H12A 109.4
C13 C12 H12A 109.4
C11 C12 H12B 109.4
C13 C12 H12B 109.4
H12A C12 H12B 108.0
C12 C13 C14 113.0(2)
C12 C13 H13A 109.0
C14 C13 H13A 109.0
C12 C13 H13B 109.0
C14 C13 H13B 109.0
H13A C13 H13B 107.8
C8 C14 C15 105.50(17)
C8 C14 C27 109.46(19)
C15 C14 C27 111.56(19)
C8 C14 C13 110.12(19)
C15 C14 C13 108.7(2)
C27 C14 C13 111.4(2)
O2 C15 C17 106.07(18)
O2 C15 C14 110.68(18)
C17 C15 C14 115.11(18)
O2 C15 H15 108.3
C17 C15 H15 108.3
C14 C15 H15 108.3
O3 C16 O2 117.2(2)
O3 C16 C7 124.9(2)
O2 C16 C7 117.81(19)
C18 C17 C20 105.7(3)
C18 C17 C15 126.3(3)
C20 C17 C15 128.0(2)
O5 C18 C17 110.1(3)
O5 C18 H18 124.9
C17 C18 H18 124.9
C20 C19 O5 108.2(3)
C20 C19 H19 125.9
O5 C19 H19 125.9
C19 C20 C17 108.8(3)
C19 C20 H20 125.6
C17 C20 H20 125.6
C22 C21 C2 113.00(19)
C22 C21 H21A 109.0
C2 C21 H21A 109.0
C22 C21 H21B 109.0
C2 C21 H21B 109.0
H21A C21 H21B 107.8
O6 C22 O7 124.0(3)
O6 C22 C21 124.8(2)
O7 C22 C21 111.1(2)
O7 C23 H23A 109.5
O7 C23 H23B 109.5
H23A C23 H23B 109.5
O7 C23 H23C 109.5
H23A C23 H23C 109.5
H23B C23 H23C 109.5
C3 C24 H24A 109.5
C3 C24 H24B 109.5
H24A C24 H24B 109.5
C3 C24 H24C 109.5
H24A C24 H24C 109.5
H24B C24 H24C 109.5
C3 C25 H25A 109.5
C3 C25 H25B 109.5
H25A C25 H25B 109.5
C3 C25 H25C 109.5
H25A C25 H25C 109.5
H25B C25 H25C 109.5
C1 C26 H26A 109.5
C1 C26 H26B 109.5
H26A C26 H26B 109.5
C1 C26 H26C 109.5
H26A C26 H26C 109.5
H26B C26 H26C 109.5
C14 C27 H27A 109.5
C14 C27 H27B 109.5
H27A C27 H27B 109.5
C14 C27 H27C 109.5
H27A C27 H27C 109.5
H27B C27 H27C 109.5

loop_
_geom_bond_atom_site_label_1
_geom_bond_atom_site_label_2
_geom_bond_distance
_geom_bond_publ_flag
O1 C4 1.207(3) y
O2 C16 1.348(3) y
O2 C15 1.452(3) y
O3 C16 1.211(3) y
O4 C11 1.460(3) y
O4 C9 1.461(3) y
O5 C18 1.351(4) y
O5 C19 1.389(4) y
O6 C22 1.196(3) y
O7 C22 1.333(3) y
O7 C23 1.433(4) y
O8 C5 1.420(3) y
O8 H8 0.82 ?
O9 C6 1.414(2) y
O9 H9 0.82 ?
C1 C26 1.528(3) ?
C1 C6 1.553(3) ?
C1 C2 1.553(3) ?
C1 H1 0.98 ?
C2 C21 1.536(3) ?
C2 C3 1.559(3) ?
C2 H2 0.98 ?
C3 C24 1.530(3) ?
C3 C4 1.530(3) ?
C3 C25 1.537(3) ?
C4 C5 1.540(3) ?
C5 C10 1.536(3) ?
C5 C6 1.569(3) ?
C6 C7 1.528(3) ?
C7 C8 1.338(3) ?
C7 C16 1.492(3) ?
C8 C9 1.490(3) ?
C8 C14 1.518(3) ?
C9 C11 1.467(3) ?
C9 C10 1.499(3) ?
C10 H10A 0.97 ?
C10 H10B 0.97 ?
C11 C12 1.497(3) ?
C11 H11 0.98 ?
C12 C13 1.518(4) ?
C12 H12A 0.97 ?
C12 H12B 0.97 ?
C13 C14 1.540(3) ?
C13 H13A 0.97 ?
C13 H13B 0.97 ?
C14 C15 1.528(3) ?
C14 C27 1.535(3) ?
C15 C17 1.499(3) ?
C15 H15 0.98 ?
C17 C18 1.367(4) ?
C17 C20 1.402(4) ?
C18 H18 0.93 ?
C19 C20 1.342(4) ?
C19 H19 0.93 ?
C20 H20 0.93 ?
C21 C22 1.506(3) ?
C21 H21A 0.97 ?
C21 H21B 0.97 ?
C23 H23A 0.96 ?
C23 H23B 0.96 ?
C23 H23C 0.96 ?
C24 H24A 0.96 ?
C24 H24B 0.96 ?
C24 H24C 0.96 ?
C25 H25A 0.96 ?
C25 H25B 0.96 ?
C25 H25C 0.96 ?
C26 H26A 0.96 ?
C26 H26B 0.96 ?
C26 H26C 0.96 ?
C27 H27A 0.96 ?
C27 H27B 0.96 ?
C27 H27C 0.96 ?

loop_
_geom_hbond_atom_site_label_D
_geom_hbond_atom_site_label_H
_geom_hbond_atom_site_label_A
_geom_hbond_site_symmetry_A
_geom_hbond_distance_DH
_geom_hbond_distance_HA
_geom_hbond_distance_DA
_geom_hbond_angle_DHA
_geom_hbond_publ_flag
O8 H8 O1 1_555 0.82 2.07 2.575(3) 119 yes
O9 H9 O6 1_455 0.82 2.09 2.910(2) 174 yes
C2 H2 O6 1_555 0.98 2.47 2.926(3) 108 yes
C18 H18 O4 1_455 0.93 2.58 3.452(3) 157 yes
C19 H19 O1 3_556 0.93 2.55 3.096(4) 118 yes
C27 H27A O2 1_555 0.96 2.60 2.977(3) 104 yes

loop_
_geom_torsion_atom_site_label_1
_geom_torsion_atom_site_label_2
_geom_torsion_atom_site_label_3
_geom_torsion_atom_site_label_4
_geom_torsion
C26 C1 C2 C21 56.5(2)
C6 C1 C2 C21 -70.8(2)
C26 C1 C2 C3 -174.73(18)
C6 C1 C2 C3 58.0(2)
C21 C2 C3 C24 -40.9(3)
C1 C2 C3 C24 -170.1(2)
C21 C2 C3 C4 77.5(2)
C1 C2 C3 C4 -51.7(2)
C21 C2 C3 C25 -158.9(2)
C1 C2 C3 C25 71.8(2)
C24 C3 C4 O1 1.0(3)
C25 C3 C4 O1 119.2(3)
C2 C3 C4 O1 -120.4(2)
C24 C3 C4 C5 175.9(2)
C25 C3 C4 C5 -65.9(3)
C2 C3 C4 C5 54.6(2)
O1 C4 C5 O8 3.9(3)
C3 C4 C5 O8 -171.21(19)
O1 C4 C5 C10 -113.9(2)
C3 C4 C5 C10 71.0(3)
O1 C4 C5 C6 119.9(2)
C3 C4 C5 C6 -55.3(2)
C26 C1 C6 O9 -69.1(2)
C2 C1 C6 O9 58.3(2)
C26 C1 C6 C7 56.1(2)
C2 C1 C6 C7 -176.58(16)
C26 C1 C6 C5 175.23(17)
C2 C1 C6 C5 -57.4(2)
O8 C5 C6 O9 51.9(2)
C10 C5 C6 O9 169.34(19)
C4 C5 C6 O9 -64.9(2)
O8 C5 C6 C7 -70.4(2)
C10 C5 C6 C7 47.0(2)
C4 C5 C6 C7 172.77(17)
O8 C5 C6 C1 168.67(16)
C10 C5 C6 C1 -73.9(2)
C4 C5 C6 C1 51.9(2)
O9 C6 C7 C8 -162.1(2)
C1 C6 C7 C8 76.1(2)
C5 C6 C7 C8 -44.5(3)
O9 C6 C7 C16 23.8(3)
C1 C6 C7 C16 -98.0(2)
C5 C6 C7 C16 141.4(2)
C16 C7 C8 C9 179.3(2)
C6 C7 C8 C9 5.1(3)
C16 C7 C8 C14 1.4(3)
C6 C7 C8 C14 -172.77(19)
C11 O4 C9 C8 -111.6(2)
C11 O4 C9 C10 109.1(2)
C7 C8 C9 O4 -107.5(2)
C14 C8 C9 O4 70.4(3)
C7 C8 C9 C11 -174.8(2)
C14 C8 C9 C11 3.1(3)
C7 C8 C9 C10 32.4(3)
C14 C8 C9 C10 -149.7(2)
O4 C9 C10 C5 112.6(2)
C11 C9 C10 C5 -178.5(2)
C8 C9 C10 C5 -25.6(3)
O8 C5 C10 C9 103.5(2)
C4 C5 C10 C9 -137.2(2)
C6 C5 C10 C9 -14.6(3)
C9 O4 C11 C12 111.2(2)
C8 C9 C11 O4 101.4(2)
C10 C9 C11 O4 -106.6(2)
O4 C9 C11 C12 -107.0(3)
C8 C9 C11 C12 -5.6(4)
C10 C9 C11 C12 146.4(3)
O4 C11 C12 C13 -92.7(3)
C9 C11 C12 C13 -22.7(4)
C11 C12 C13 C14 54.3(3)
C7 C8 C14 C15 -38.2(3)
C9 C8 C14 C15 143.9(2)
C7 C8 C14 C27 81.9(3)
C9 C8 C14 C27 -96.0(2)
C7 C8 C14 C13 -155.3(2)
C9 C8 C14 C13 26.8(3)
C12 C13 C14 C8 -56.2(3)
C12 C13 C14 C15 -171.3(2)
C12 C13 C14 C27 65.4(3)
C16 O2 C15 C17 -167.6(2)
C16 O2 C15 C14 -42.1(3)
C8 C14 C15 O2 56.4(2)
C27 C14 C15 O2 -62.3(2)
C13 C14 C15 O2 174.48(18)
C8 C14 C15 C17 176.7(2)
C27 C14 C15 C17 57.9(3)
C13 C14 C15 C17 -65.3(3)
C15 O2 C16 O3 -179.0(2)
C15 O2 C16 C7 2.6(3)
C8 C7 C16 O3 -158.8(3)
C6 C7 C16 O3 15.4(4)
C8 C7 C16 O2 19.3(3)
C6 C7 C16 O2 -166.4(2)
O2 C15 C17 C18 -144.0(3)
C14 C15 C17 C18 93.3(3)
O2 C15 C17 C20 36.7(3)
C14 C15 C17 C20 -86.0(3)
C19 O5 C18 C17 -0.8(3)
C20 C17 C18 O5 1.1(3)
C15 C17 C18 O5 -178.3(2)
C18 O5 C19 C20 0.1(3)
O5 C19 C20 C17 0.5(3)
C18 C17 C20 C19 -1.0(3)
C15 C17 C20 C19 178.4(2)
C1 C2 C21 C22 -147.41(19)
C3 C2 C21 C22 84.2(2)
C23 O7 C22 O6 -3.7(5)
C23 O7 C22 C21 179.7(3)
C2 C21 C22 O6 38.4(3)
C2 C21 C22 O7 -145.1(2)

loop_
_cod_related_entry_id
_cod_related_entry_database
_cod_related_entry_code
1 ChemSpider 21178860
